data_7231968
loop_
_publ_author_name
'Stevenson, Erin L.'
'Lancaster, Robert W.'
'Buanz, Asma B. M.'
'Price, Louise S.'
'Tocher, Derek A.'
'Price, Sarah L.'

_publ_section_title
;
 The solid state forms of the sex hormone 17-\b-estradiol
;
_journal_issue 13
_journal_name_full CrystEngComm
_journal_page_first 2154
_journal_paper_doi 10.1039/C8CE01874J
_journal_volume 21
_journal_year 2019
_chemical_formula_moiety 'C18 H24 O2, C2 H3 N'
_chemical_formula_sum 'C20 H27 N O2'
_chemical_formula_weight 313.42
_chemical_name_systematic 'Beta Estradiol Acetontrile Solvate'
_space_group_crystal_system orthorhombic
_space_group_IT_number 19
_space_group_name_Hall 'P 2ac 2ab'
_space_group_name_H-M_alt 'P 21 21 21'
_symmetry_space_group_name_Hall 'P 2ac 2ab'
_symmetry_space_group_name_H-M 'P 21 21 21'
_atom_sites_solution_hydrogens difmap
_atom_sites_solution_primary direct
_audit_creation_date 2017-03-05
_audit_creation_method
;
Olex2 1.2
(compiled Mar  2 2017 14:02:25 for OlexSys, GUI svn.r5324)
;
_audit_update_record
;
2018-10-25 deposited with the CCDC.
2018-12-07 downloaded from the CCDC.
;
_cell_angle_alpha 90
_cell_angle_beta 90
_cell_angle_gamma 90
_cell_formula_units_Z 4
_cell_length_a 6.98287(7)
_cell_length_b 13.56289(14)
_cell_length_c 18.1895(2)
_cell_measurement_reflns_used 18254
_cell_measurement_temperature 160.00(10)
_cell_measurement_theta_max 73.5390
_cell_measurement_theta_min 4.0170
_cell_volume 1722.69(3)
_computing_cell_refinement 'CrysAlisPro 1.171.38.43f (Rigaku OD, 2015)'
_computing_data_collection 'CrysAlisPro 1.171.38.43f (Rigaku OD, 2015)'
_computing_data_reduction 'CrysAlisPro 1.171.38.43f (Rigaku OD, 2015)'
_computing_molecular_graphics 'Olex2 (Dolomanov et al., 2009)'
_computing_publication_material 'Olex2 (Dolomanov et al., 2009)'
_computing_structure_refinement 'ShelXL (Sheldrick, 2015)'
_computing_structure_solution 'ShelXS (Sheldrick, 2008)'
_diffrn_ambient_environment N~2~
_diffrn_ambient_temperature 160.00(10)
_diffrn_detector 'CCD plate'
_diffrn_detector_area_resol_mean 5.2031
_diffrn_detector_type Atlas
_diffrn_measured_fraction_theta_full 0.998
_diffrn_measured_fraction_theta_max 0.996
_diffrn_measurement_details
;
List of Runs (angles in degrees, time in seconds):

  # Type    Start    End  Width  t~exp~   \w     \q     \k     \f   Frames
#--------------------------------------------------------------------------
  1  \w    -49.00 -10.00   1.00    1.00    --  -42.62 -77.00  30.00   39
  2  \w    -55.00 -11.00   1.00    1.00    --  -42.62 -77.00 -60.00   44
  3  \w    -67.00 -15.00   1.00    1.00    --  -42.62 -57.00 -30.00   52
  4  \w    -84.00 -10.00   1.00    1.00    --  -42.62 -77.00 120.00   74
  5  \w      2.00  54.00   1.00    1.00    --   42.62 -99.00 120.00   52
  6  \w     33.00 119.00   1.00    1.15    --  106.36-125.00 120.00   86
  7  \w     34.00 118.00   1.00    1.15    --  106.36-125.00 -30.00   84
  8  \w     31.00 138.00   1.00    1.15    --  106.36 -77.00 120.00  107
  9  \w     77.00 172.00   1.00    1.15    --  106.36  61.00   0.00   95
 10  \w    142.00 177.00   1.00    1.15    --  106.36  77.00 -60.00   35
 11  \w    139.00 165.00   1.00    1.15    --  106.36  77.00-120.00   26
 12  \w    126.00 178.00   1.00    1.15    --  106.36  41.00-161.75   52
 13  \w    125.00 166.00   1.00    1.15    --  106.36  77.00 -30.00   41
 14  \w     94.00 171.00   1.00    1.15    --  106.36 125.00  90.00   77
 15  \w    112.00 176.00   1.00    1.15    --  106.36  77.00 150.00   64
 16  \w     77.00 105.00   1.00    1.15    --  106.36  61.00 120.00   28
 17  \w     77.00 103.00   1.00    1.15    --  106.36  61.00 150.00   26
 18  \w     74.00 100.00   1.00    1.15    --  106.36  77.00  90.00   26
 19  \w     74.00 100.00   1.00    1.15    --  106.36  77.00  60.00   26
 20  \w     74.00 173.00   1.00    1.15    --  106.36  77.00  30.00   99
 21  \w     78.00 159.00   1.00    1.15    --  106.36  61.00 -60.00   81
 22  \w     81.00 116.00   1.00    1.15    --  106.36  45.00-150.00   35
 23  \w     81.00 107.00   1.00    1.15    --  106.36  41.00-161.75   26
 24  \w     77.00 103.00   1.00    1.15    --  106.36  61.00-150.00   26
 25  \w     77.00 104.00   1.00    1.15    --  106.36  61.00-120.00   27
 26  \w     77.00 155.00   1.00    1.15    --  106.36  61.00 -90.00   78
 27  \w     78.00 103.00   1.00    1.15    --  106.36  61.00 -30.00   25
 28  \w     75.00 101.00   1.00    1.15    --  106.36  71.00   1.00   26
 29  \w     74.00 110.00   1.00    1.15    --  106.36  77.00 -30.00   36
 30  \w     77.00 103.00   1.00    1.15    --  106.36  61.00  30.00   26
 31  \w     77.00 103.00   1.00    1.15    --  106.36  61.00  60.00   26
 32  \w     77.00 156.00   1.00    1.15    --  106.36  61.00  90.00   79
 33  \w     74.00 110.00   1.00    1.15    --  106.36  77.00 150.00   36
 34  \w     74.00 118.00   1.00    1.15    --  106.36  77.00 120.00   44
 35  \w     74.00 100.00   1.00    1.15    --  106.36  77.00 -60.00   26
 36  \w     74.00 100.00   1.00    1.15    --  106.36  77.00 -90.00   26
 37  \w     74.00 132.00   1.00    1.15    --  106.36  77.00-120.00   58
 38  \w     74.00 100.00   1.00    1.15    --  106.36  77.00-150.00   26
 39  \w     28.00  86.00   1.00    1.15    --  106.36 -94.00  30.00   58
 40  \w    -65.00  28.00   1.00    1.00    --  -42.62  57.00-120.00   93
 41  \w    -92.00  -4.00   1.00    1.00    --  -42.62 125.00 -60.00   88
 42  \w   -116.00 -30.00   1.00    1.00    --  -42.62 -38.00-120.00   86
 43  \w   -109.00 -68.00   1.00    1.00    --  -42.62 -57.00 -30.00   41
 44  \w   -114.00 -10.00   1.00    1.00    --  -42.62 -77.00-150.00  104
 45  \w   -119.00 -88.00   1.00    1.00    --  -42.62 -77.00 120.00   31
;
_diffrn_measurement_device 'four-circle diffractometer'
_diffrn_measurement_device_type 'SuperNova, Dual, Cu at zero, Atlas'
_diffrn_measurement_method '\w scans'
_diffrn_orient_matrix_type 'CrysAlisPro convention (1999,Acta A55,543-557)'
_diffrn_orient_matrix_UB_11 -0.0176894000
_diffrn_orient_matrix_UB_12 -0.1062467000
_diffrn_orient_matrix_UB_13 0.0292177000
_diffrn_orient_matrix_UB_21 -0.1459886000
_diffrn_orient_matrix_UB_22 -0.0237295000
_diffrn_orient_matrix_UB_23 -0.0609924000
_diffrn_orient_matrix_UB_31 0.1642633000
_diffrn_orient_matrix_UB_32 -0.0324626000
_diffrn_orient_matrix_UB_33 -0.0510594000
_diffrn_radiation_monochromator mirror
_diffrn_radiation_probe x-ray
_diffrn_radiation_type CuK\a
_diffrn_radiation_wavelength 1.54184
_diffrn_reflns_av_R_equivalents 0.0444
_diffrn_reflns_av_unetI/netI 0.0187
_diffrn_reflns_Laue_measured_fraction_full 0.998
_diffrn_reflns_Laue_measured_fraction_max 0.996
_diffrn_reflns_limit_h_max 8
_diffrn_reflns_limit_h_min -8
_diffrn_reflns_limit_k_max 16
_diffrn_reflns_limit_k_min -16
_diffrn_reflns_limit_l_max 22
_diffrn_reflns_limit_l_min -22
_diffrn_reflns_number 25514
_diffrn_reflns_point_group_measured_fraction_full 0.998
_diffrn_reflns_point_group_measured_fraction_max 0.991
_diffrn_reflns_theta_full 67.684
_diffrn_reflns_theta_max 73.696
_diffrn_reflns_theta_min 4.066
_diffrn_source 'micro-focus sealed X-ray tube'
_diffrn_source_type 'SuperNova (Cu) X-ray Source'
_exptl_absorpt_coefficient_mu 0.603
_exptl_absorpt_correction_T_max 1.00000
_exptl_absorpt_correction_T_min 0.38218
_exptl_absorpt_correction_type multi-scan
_exptl_absorpt_process_details
;
CrysAlisPro 1.171.38.43f (Rigaku Oxford Diffraction, 2015)
Empirical absorption correction using spherical harmonics,
 implemented in SCALE3 ABSPACK scaling algorithm.
;
_exptl_crystal_colour 'clear colourless'
_exptl_crystal_colour_lustre clear
_exptl_crystal_colour_primary colourless
_exptl_crystal_density_diffrn 1.208
_exptl_crystal_description plate
_exptl_crystal_F_000 680
_exptl_crystal_recrystallization_method 'Anhydrous Beta Estradiol Disolved in Dry Acetontirile'
_exptl_crystal_size_max 0.5
_exptl_crystal_size_mid 0.1
_exptl_crystal_size_min 0.1
_refine_diff_density_max 0.193
_refine_diff_density_min -0.180
_refine_diff_density_rms 0.039
_refine_ls_abs_structure_details
;
 Flack x determined using 1389 quotients [(I+)-(I-)]/[(I+)+(I-)]
 (Parsons, Flack and Wagner, Acta Cryst. B69 (2013) 249-259).
;
_refine_ls_abs_structure_Flack 0.09(8)
_refine_ls_extinction_method none
_refine_ls_goodness_of_fit_ref 1.050
_refine_ls_hydrogen_treatment refall
_refine_ls_matrix_type full
_refine_ls_number_parameters 316
_refine_ls_number_reflns 3456
_refine_ls_number_restraints 0
_refine_ls_restrained_S_all 1.050
_refine_ls_R_factor_all 0.0369
_refine_ls_R_factor_gt 0.0358
_refine_ls_shift/su_max 0.000
_refine_ls_shift/su_mean 0.000
_refine_ls_structure_factor_coef Fsqd
_refine_ls_weighting_details 'w=1/[\s^2^(Fo^2^)+(0.0690P)^2^+0.1360P] where P=(Fo^2^+2Fc^2^)/3'
_refine_ls_weighting_scheme calc
_refine_ls_wR_factor_gt 0.0938
_refine_ls_wR_factor_ref 0.0956
_reflns_Friedel_coverage 0.721
_reflns_Friedel_fraction_full 0.999
_reflns_Friedel_fraction_max 0.985
_reflns_number_gt 3344
_reflns_number_total 3456
_reflns_threshold_expression 'I > 2\s(I)'
_cod_data_source_file c8ce01874j2.cif
_cod_data_source_block xsrt0722
_cod_depositor_comments 'Adding full bibliography for 7231965--7231969.cif.'
_cod_database_code 7231968
_shelx_shelxl_version_number 2016/6
_chemical_oxdiff_formula C20H27NO2
_chemical_oxdiff_usercomment 'Acetonitrile solvate'
_shelx_space_group_comment
;
The symmetry employed for this shelxl refinement is uniquely defined
by the following loop, which should always be used as a source of
symmetry information in preference to the above space-group names.
They are only intended as comments.
;
_reflns_odcompleteness_completeness 99.89
_reflns_odcompleteness_iscentric 1
_reflns_odcompleteness_theta 66.49
_olex2_refinement_description
;
;
_olex2_date_sample_data_collection 2017-02-20
_olex2_exptl_crystal_mounting_method 'Nylon Loop'
_olex2_submission_original_sample_id 'Beta Estradiol Acetonitrile Solvate'
_olex2_submission_special_instructions 'No special instructions were received'
_oxdiff_exptl_absorpt_empirical_details
;
Empirical correction (ABSPACK) includes:
- Absorption correction using spherical harmonics
- Frame scaling
- Detector area scaling
;
_oxdiff_exptl_absorpt_empirical_full_max 1.807
_oxdiff_exptl_absorpt_empirical_full_min 0.496

loop_
_space_group_symop_operation_xyz
'x, y, z'
'-x+1/2, -y, z+1/2'
'x+1/2, -y+1/2, -z'
'-x, y+1/2, -z+1/2'

loop_
_atom_site_label
_atom_site_type_symbol
_atom_site_fract_x
_atom_site_fract_y
_atom_site_fract_z
_atom_site_U_iso_or_equiv
_atom_site_adp_type
_atom_site_occupancy
_atom_site_site_symmetry_order
_atom_site_calc_flag
O2 O -0.1122(2) -0.50996(10) -0.36792(7) 0.0294(3) Uani 1 1 d
O1 O -1.3380(2) -0.38856(11) -0.74318(8) 0.0356(3) Uani 1 1 d
C10 C -0.8588(3) -0.44095(12) -0.61136(9) 0.0232(3) Uani 1 1 d
C13 C -0.3889(2) -0.51281(12) -0.45747(9) 0.0223(3) Uani 1 1 d
C8 C -0.5920(3) -0.55635(12) -0.56926(9) 0.0227(3) Uani 1 1 d
C7 C -0.5988(3) -0.60000(13) -0.64658(10) 0.0275(4) Uani 1 1 d
C14 C -0.3917(2) -0.55418(12) -0.53618(9) 0.0235(3) Uani 1 1 d
C2 C -1.1334(3) -0.34026(13) -0.64677(10) 0.0279(4) Uani 1 1 d
C4 C -1.0789(3) -0.49589(13) -0.70582(9) 0.0255(4) Uani 1 1 d
C1 C -0.9724(3) -0.35676(13) -0.60368(10) 0.0261(4) Uani 1 1 d
C5 C -0.9161(2) -0.51226(12) -0.66287(9) 0.0239(3) Uani 1 1 d
C17 C -0.1734(3) -0.52181(13) -0.44260(9) 0.0247(4) Uani 1 1 d
C9 C -0.6673(3) -0.44934(12) -0.57106(9) 0.0238(3) Uani 1 1 d
C12 C -0.4662(3) -0.40749(13) -0.45849(10) 0.0284(4) Uani 1 1 d
C3 C -1.1843(3) -0.40919(13) -0.69971(9) 0.0265(4) Uani 1 1 d
C19 C -0.1521(3) -0.25986(14) -0.28477(11) 0.0342(4) Uani 1 1 d
C6 C -0.8050(3) -0.60698(14) -0.67335(10) 0.0292(4) Uani 1 1 d
C11 C -0.6659(3) -0.40194(15) -0.49411(10) 0.0308(4) Uani 1 1 d
C18 C -0.5021(3) -0.57668(15) -0.40311(10) 0.0320(4) Uani 1 1 d
C16 C -0.1211(3) -0.62502(13) -0.47098(11) 0.0320(4) Uani 1 1 d
C15 C -0.2714(3) -0.64886(14) -0.53095(11) 0.0316(4) Uani 1 1 d
N1 N -0.0885(3) -0.31032(14) -0.32815(11) 0.0480(5) Uani 1 1 d
C20 C -0.2371(3) -0.19743(17) -0.22881(12) 0.0362(4) Uani 1 1 d
H8 H -0.674(3) -0.5957(15) -0.5376(11) 0.022(5) Uiso 1 1 d
H17 H -0.109(3) -0.4716(15) -0.4728(11) 0.018(4) Uiso 1 1 d
H15A H -0.349(4) -0.702(2) -0.5189(14) 0.041(6) Uiso 1 1 d
H2 H -0.092(4) -0.451(2) -0.3602(15) 0.047(7) Uiso 1 1 d
H18A H -0.462(4) -0.649(2) -0.4009(16) 0.053(8) Uiso 1 1 d
H7A H -0.520(3) -0.5556(16) -0.6794(12) 0.027(5) Uiso 1 1 d
H14 H -0.311(3) -0.5038(17) -0.5661(13) 0.032(6) Uiso 1 1 d
H7B H -0.541(3) -0.6673(17) -0.6462(12) 0.027(5) Uiso 1 1 d
H9 H -0.575(4) -0.4083(17) -0.6006(12) 0.030(6) Uiso 1 1 d
H1A H -0.940(4) -0.3077(18) -0.5699(14) 0.033(6) Uiso 1 1 d
H12A H -0.470(4) -0.3831(18) -0.4077(14) 0.036(6) Uiso 1 1 d
H6A H -0.810(4) -0.6262(18) -0.7264(14) 0.038(6) Uiso 1 1 d
H18B H -0.487(4) -0.553(2) -0.3561(16) 0.048(7) Uiso 1 1 d
H6B H -0.874(4) -0.6619(19) -0.6466(14) 0.038(6) Uiso 1 1 d
H2A H -1.214(3) -0.2818(17) -0.6425(12) 0.027(5) Uiso 1 1 d
H4 H -1.109(4) -0.5493(18) -0.7405(13) 0.035(6) Uiso 1 1 d
H15B H -0.212(4) -0.6664(19) -0.5797(15) 0.037(6) Uiso 1 1 d
H18C H -0.643(4) -0.5733(18) -0.4163(14) 0.039(6) Uiso 1 1 d
H16A H 0.002(4) -0.628(2) -0.4891(15) 0.046(7) Uiso 1 1 d
H1 H -1.334(4) -0.427(2) -0.7799(16) 0.048(7) Uiso 1 1 d
H11A H -0.708(4) -0.334(2) -0.4972(15) 0.042(7) Uiso 1 1 d
H20A H -0.141(5) -0.186(2) -0.1903(19) 0.073(10) Uiso 1 1 d
H20B H -0.341(7) -0.231(3) -0.207(2) 0.110(15) Uiso 1 1 d
H20C H -0.281(8) -0.139(4) -0.246(3) 0.123(17) Uiso 1 1 d
H11B H -0.764(4) -0.4317(16) -0.4620(12) 0.028(5) Uiso 1 1 d
H16B H -0.130(4) -0.6706(19) -0.4312(15) 0.042(7) Uiso 1 1 d
H12B H -0.376(4) -0.3621(19) -0.4888(13) 0.034(6) Uiso 1 1 d

loop_
_atom_site_aniso_label
_atom_site_aniso_U_11
_atom_site_aniso_U_22
_atom_site_aniso_U_33
_atom_site_aniso_U_23
_atom_site_aniso_U_13
_atom_site_aniso_U_12
O2 0.0311(7) 0.0298(6) 0.0271(6) -0.0005(5) -0.0050(5) -0.0020(5)
O1 0.0336(7) 0.0423(7) 0.0309(7) -0.0072(6) -0.0086(6) 0.0092(6)
C10 0.0269(8) 0.0229(7) 0.0200(7) 0.0010(6) 0.0016(6) -0.0007(7)
C13 0.0215(8) 0.0230(7) 0.0225(8) -0.0015(6) 0.0020(6) -0.0016(6)
C8 0.0241(8) 0.0204(7) 0.0237(8) -0.0018(6) 0.0019(7) -0.0006(6)
C7 0.0288(9) 0.0265(8) 0.0271(8) -0.0065(7) 0.0004(7) 0.0037(7)
C14 0.0233(7) 0.0215(7) 0.0257(8) -0.0023(6) 0.0038(7) -0.0002(6)
C2 0.0283(8) 0.0271(8) 0.0285(8) 0.0000(6) 0.0018(7) 0.0031(7)
C4 0.0286(8) 0.0269(8) 0.0211(8) -0.0011(6) 0.0015(7) -0.0031(7)
C1 0.0299(8) 0.0231(8) 0.0252(8) -0.0018(6) -0.0005(7) -0.0007(7)
C5 0.0257(8) 0.0248(7) 0.0213(8) -0.0001(6) 0.0030(7) -0.0016(6)
C17 0.0237(8) 0.0253(8) 0.0251(8) 0.0015(6) 0.0007(7) -0.0011(7)
C9 0.0256(8) 0.0211(7) 0.0246(8) -0.0019(6) -0.0009(7) 0.0011(6)
C12 0.0291(9) 0.0255(8) 0.0308(9) -0.0068(7) -0.0046(7) 0.0036(7)
C3 0.0232(8) 0.0338(9) 0.0224(7) 0.0030(7) 0.0010(7) -0.0002(7)
C19 0.0346(10) 0.0289(9) 0.0389(10) 0.0042(8) -0.0068(8) -0.0024(8)
C6 0.0324(10) 0.0260(8) 0.0291(9) -0.0066(7) -0.0024(7) 0.0000(7)
C11 0.0291(9) 0.0312(9) 0.0322(9) -0.0112(7) -0.0060(8) 0.0067(7)
C18 0.0273(9) 0.0431(10) 0.0255(8) 0.0039(8) 0.0018(7) -0.0062(8)
C16 0.0286(9) 0.0285(9) 0.0389(10) -0.0028(7) -0.0018(8) 0.0052(7)
C15 0.0304(9) 0.0257(9) 0.0388(10) -0.0071(8) -0.0019(8) 0.0048(8)
N1 0.0543(12) 0.0370(9) 0.0526(11) -0.0113(8) -0.0046(10) -0.0002(8)
C20 0.0337(10) 0.0394(11) 0.0354(10) 0.0049(8) -0.0002(8) 0.0046(9)

loop_
_atom_type_symbol
_atom_type_description
_atom_type_scat_dispersion_real
_atom_type_scat_dispersion_imag
_atom_type_scat_source
C C 0.0181 0.0091 'International Tables Vol C Tables 4.2.6.8 and 6.1.1.4'
H H 0.0000 0.0000 'International Tables Vol C Tables 4.2.6.8 and 6.1.1.4'
N N 0.0311 0.0180 'International Tables Vol C Tables 4.2.6.8 and 6.1.1.4'
O O 0.0492 0.0322 'International Tables Vol C Tables 4.2.6.8 and 6.1.1.4'

loop_
_geom_angle_atom_site_label_1
_geom_angle_atom_site_label_2
_geom_angle_atom_site_label_3
_geom_angle
C1 C10 C5 117.87(16)
C1 C10 C9 120.63(15)
C5 C10 C9 121.17(15)
C17 C13 C14 98.47(13)
C12 C13 C14 109.01(13)
C12 C13 C17 115.04(14)
C12 C13 C18 110.73(15)
C18 C13 C14 112.82(14)
C18 C13 C17 110.29(14)
C7 C8 C9 109.54(14)
C14 C8 C7 113.57(14)
C14 C8 C9 107.62(13)
C6 C7 C8 110.35(15)
C8 C14 C13 112.71(14)
C8 C14 C15 120.67(14)
C15 C14 C13 103.92(14)
C3 C2 C1 119.35(16)
C3 C4 C5 121.32(15)
C2 C1 C10 122.34(16)
C10 C5 C6 121.51(16)
C4 C5 C10 119.69(16)
C4 C5 C6 118.80(15)
O2 C17 C13 116.80(14)
O2 C17 C16 110.48(15)
C13 C17 C16 104.27(15)
C10 C9 C8 112.19(13)
C10 C9 C11 114.20(14)
C11 C9 C8 111.78(14)
C13 C12 C11 111.78(14)
O1 C3 C2 117.77(16)
O1 C3 C4 122.95(16)
C2 C3 C4 119.28(16)
N1 C19 C20 178.5(2)
C5 C6 C7 113.06(14)
C12 C11 C9 111.57(15)
C17 C16 C15 105.44(15)
C14 C15 C16 103.85(14)

loop_
_geom_bond_atom_site_label_1
_geom_bond_atom_site_label_2
_geom_bond_distance
O2 C17 1.433(2)
O1 C3 1.362(2)
C10 C1 1.397(2)
C10 C5 1.405(2)
C10 C9 1.529(2)
C13 C14 1.538(2)
C13 C17 1.534(2)
C13 C12 1.527(2)
C13 C18 1.534(2)
C8 C7 1.527(2)
C8 C14 1.523(2)
C8 C9 1.544(2)
C7 C6 1.523(3)
C14 C15 1.537(2)
C2 C1 1.389(3)
C2 C3 1.388(3)
C4 C5 1.397(2)
C4 C3 1.391(3)
C5 C6 1.513(2)
C17 C16 1.536(2)
C9 C11 1.540(2)
C12 C11 1.539(3)
C19 N1 1.135(3)
C19 C20 1.451(3)
C16 C15 1.548(3)
